data_7101084
loop_
_publ_author_name
'G. Richter-Addo'
'Lin Cheng.'
'Douglas R. Powell'
'Nan Xu.'

_publ_section_title
;
The first structurally characterized nitrosyl heme
thiolate model complex
;
_journal_name_full 'Chemical Communications'
_journal_paper_doi 10.1039/b602611g
_journal_year 2006
_chemical_formula_moiety 'C46 H49 F6 Fe N7 O3 S, 0.5(C6 H14)'
_chemical_formula_sum 'C49 H56 F6 Fe N7 O3 S'
_chemical_formula_weight 992.92
_space_group_IT_number 2
_symmetry_cell_setting triclinic
_symmetry_space_group_name_Hall '-P 1'
_symmetry_space_group_name_H-M 'P -1'
_cell_angle_alpha 98.573(9)
_cell_angle_beta 94.080(9)
_cell_angle_gamma 99.425(9)
_cell_formula_units_Z 2
_cell_length_a 9.181(5)
_cell_length_b 12.455(7)
_cell_length_c 21.261(12)
_cell_measurement_temperature 100(2)
_cell_volume 2360(2)
_diffrn_ambient_temperature 100(2)
_exptl_crystal_density_diffrn 1.397
_cod_depositor_comments
;
The following automatic conversions were performed:
'_symmetry_cell_setting' value 'Triclinic' changed to 'triclinic'
according to '/home/saulius/struct/CIF-dictionaries/cif_core.dic'
dictionary named 'cif_core.dic' version 2.4.1 from 2010-06-29.

Automatic conversion script
Id: cif_fix_enum 1527 2010-12-29 10:47:43Z saulius 
;
_cod_database_code 7101084

loop_
_symmetry_equiv_pos_as_xyz
'x, y, z'
'-x, -y, -z'

loop_
_atom_site_label
_atom_site_type_symbol
_atom_site_fract_x
_atom_site_fract_y
_atom_site_fract_z
_atom_site_U_iso_or_equiv
_atom_site_adp_type
_atom_site_occupancy
_atom_site_symmetry_multiplicity
_atom_site_calc_flag
_atom_site_refinement_flags
_atom_site_disorder_assembly
_atom_site_disorder_group
Fe1 Fe 0.32552(15) 0.38737(12) 0.29597(7) 0.0231(5) Uani 1 1 d . . .
S1 S 0.4008(3) 0.2452(2) 0.22674(13) 0.0265(7) Uani 1 1 d . . .
F1 F 0.4880(7) 0.3966(5) 0.0659(3) 0.0485(18) Uani 1 1 d . . .
F2 F 0.3296(7) 0.4354(5) -0.0041(3) 0.0487(18) Uani 1 1 d . . .
F3 F 0.4570(6) 0.3075(5) -0.0295(3) 0.0453(17) Uani 1 1 d . . .
F4 F 0.4432(7) 0.0393(5) 0.3657(3) 0.0500(18) Uani 1 1 d . . .
F5 F 0.2783(7) -0.0688(6) 0.4044(3) 0.064(2) Uani 1 1 d . . .
F6 F 0.4125(7) -0.1361(5) 0.3346(3) 0.066(2) Uani 1 1 d . . .
O1 O 0.2811(8) 0.6025(7) 0.3411(4) 0.044(2) Uani 1 1 d . . .
O2 O 0.1674(9) 0.2184(7) -0.0096(4) 0.056(2) Uani 1 1 d . . .
O3 O 0.1269(9) -0.1272(7) 0.2808(4) 0.057(3) Uani 1 1 d . . .
N1 N 0.2107(8) 0.4229(6) 0.2198(4) 0.020(2) Uani 1 1 d . . .
N2 N 0.5142(8) 0.4741(6) 0.2733(4) 0.018(2) Uani 1 1 d . . .
N3 N 0.4409(8) 0.3470(7) 0.3707(4) 0.021(2) Uani 1 1 d . . .
N4 N 0.1444(8) 0.2904(6) 0.3162(4) 0.023(2) Uani 1 1 d . . .
N5 N 0.2928(8) 0.5081(8) 0.3326(4) 0.025(2) Uani 1 1 d . . .
N6 N 0.2711(9) 0.2485(7) 0.0947(4) 0.031(2) Uani 1 1 d . . .
H6 H 0.3395 0.2950 0.1208 0.037 Uiso 1 1 calc R . .
N7 N 0.2449(9) 0.0425(7) 0.2688(4) 0.033(2) Uani 1 1 d . . .
H7 H 0.3119 0.0973 0.2895 0.039 Uiso 1 1 calc R . .
C1 C 0.0620(11) 0.3838(9) 0.1986(5) 0.028(3) Uani 1 1 d . . .
C2 C 0.0231(11) 0.4413(8) 0.1457(5) 0.025(3) Uani 1 1 d . . .
C3 C 0.1454(11) 0.5106(9) 0.1341(5) 0.030(3) Uani 1 1 d . . .
C4 C 0.2632(11) 0.4985(8) 0.1812(5) 0.022(3) Uani 1 1 d . . .
C5 C 0.4110(11) 0.5498(8) 0.1843(5) 0.026(3) Uani 1 1 d . . .
H5 H 0.4335 0.5987 0.1546 0.031 Uiso 1 1 calc R . .
C6 C 0.5295(11) 0.5376(8) 0.2257(4) 0.025(3) Uani 1 1 d . . .
C7 C 0.6798(10) 0.5932(8) 0.2258(5) 0.021(3) Uani 1 1 d U . .
C8 C 0.7627(10) 0.5600(8) 0.2742(5) 0.027(3) Uani 1 1 d . . .
C9 C 0.6586(11) 0.4882(8) 0.3040(5) 0.025(3) Uani 1 1 d . . .
C10 C 0.6904(11) 0.4426(8) 0.3575(5) 0.026(3) Uani 1 1 d . . .
H10 H 0.7918 0.4553 0.3739 0.031 Uiso 1 1 calc R . .
C11 C 0.5926(11) 0.3812(8) 0.3896(5) 0.023(3) Uani 1 1 d . . .
C12 C 0.6272(11) 0.3381(8) 0.4483(5) 0.022(3) Uani 1 1 d . . .
C13 C 0.5040(11) 0.2804(8) 0.4647(5) 0.025(3) Uani 1 1 d . . .
C14 C 0.3877(10) 0.2861(7) 0.4147(5) 0.019(2) Uani 1 1 d . . .
C15 C 0.2390(11) 0.2337(8) 0.4132(5) 0.029(3) Uani 1 1 d . . .
H15 H 0.2153 0.1913 0.4459 0.035 Uiso 1 1 calc R . .
C16 C 0.1262(10) 0.2384(8) 0.3690(5) 0.017(2) Uani 1 1 d . . .
C17 C -0.0280(11) 0.1881(8) 0.3677(5) 0.028(3) Uani 1 1 d . . .
C18 C -0.1047(10) 0.2094(8) 0.3151(5) 0.023(3) Uani 1 1 d . . .
C19 C 0.0012(10) 0.2712(8) 0.2821(5) 0.023(3) Uani 1 1 d . . .
C20 C -0.0333(11) 0.3169(8) 0.2283(5) 0.027(3) Uani 1 1 d . . .
H20 H -0.1337 0.2997 0.2104 0.032 Uiso 1 1 calc R . .
C21 C -0.1325(11) 0.4181(8) 0.1091(5) 0.033(3) Uani 1 1 d . . .
H21A H -0.1415 0.4771 0.0833 0.040 Uiso 1 1 calc R . .
H21B H -0.2080 0.4194 0.1401 0.040 Uiso 1 1 calc R . .
C22 C -0.1632(11) 0.3048(9) 0.0643(5) 0.039(3) Uani 1 1 d . . .
H22A H -0.0883 0.3030 0.0337 0.058 Uiso 1 1 calc R . .
H22B H -0.2620 0.2939 0.0411 0.058 Uiso 1 1 calc R . .
H22C H -0.1588 0.2459 0.0899 0.058 Uiso 1 1 calc R . .
C23 C 0.1601(12) 0.5925(8) 0.0894(5) 0.030(3) Uani 1 1 d . . .
H23A H 0.0803 0.5685 0.0538 0.036 Uiso 1 1 calc R . .
H23B H 0.2562 0.5929 0.0710 0.036 Uiso 1 1 calc R . .
C24 C 0.1520(14) 0.7112(9) 0.1206(6) 0.056(4) Uani 1 1 d . . .
H24A H 0.0557 0.7124 0.1376 0.083 Uiso 1 1 calc R . .
H24B H 0.1635 0.7601 0.0885 0.083 Uiso 1 1 calc R . .
H24C H 0.2316 0.7365 0.1554 0.083 Uiso 1 1 calc R . .
C25 C 0.7324(11) 0.6673(8) 0.1796(5) 0.036(3) Uani 1 1 d . . .
H25A H 0.6807 0.6372 0.1366 0.044 Uiso 1 1 calc R . .
H25B H 0.8401 0.6697 0.1769 0.044 Uiso 1 1 calc R . .
C26 C 0.7031(12) 0.7848(9) 0.2002(6) 0.051(4) Uani 1 1 d . . .
H26A H 0.5981 0.7819 0.2067 0.076 Uiso 1 1 calc R . .
H26B H 0.7284 0.8292 0.1668 0.076 Uiso 1 1 calc R . .
H26C H 0.7642 0.8183 0.2402 0.076 Uiso 1 1 calc R . .
C27 C 0.9234(10) 0.5962(8) 0.2978(5) 0.030(3) Uani 1 1 d . . .
H27A H 0.9772 0.6244 0.2632 0.036 Uiso 1 1 calc R . .
H27B H 0.9645 0.5313 0.3078 0.036 Uiso 1 1 calc R . .
C28 C 0.9515(11) 0.6852(8) 0.3570(5) 0.036(3) Uani 1 1 d . . .
H28A H 0.9033 0.7471 0.3489 0.054 Uiso 1 1 calc R . .
H28B H 1.0585 0.7111 0.3669 0.054 Uiso 1 1 calc R . .
H28C H 0.9108 0.6546 0.3932 0.054 Uiso 1 1 calc R . .
C29 C 0.7802(10) 0.3715(8) 0.4862(5) 0.028(3) Uani 1 1 d . . .
H29A H 0.7888 0.3206 0.5174 0.034 Uiso 1 1 calc R . .
H29B H 0.8570 0.3625 0.4564 0.034 Uiso 1 1 calc R . .
C30 C 0.8113(11) 0.4892(8) 0.5221(5) 0.033(3) Uani 1 1 d . . .
H30A H 0.8202 0.5407 0.4913 0.049 Uiso 1 1 calc R . .
H30B H 0.9042 0.5011 0.5499 0.049 Uiso 1 1 calc R . .
H30C H 0.7297 0.5017 0.5480 0.049 Uiso 1 1 calc R . .
C31 C 0.4791(10) 0.2252(8) 0.5225(5) 0.025(3) Uani 1 1 d . . .
H31A H 0.4212 0.1500 0.5082 0.030 Uiso 1 1 calc R . .
H31B H 0.5764 0.2177 0.5429 0.030 Uiso 1 1 calc R . .
C32 C 0.3994(11) 0.2858(9) 0.5710(5) 0.042(3) Uani 1 1 d . . .
H32A H 0.4511 0.3624 0.5826 0.064 Uiso 1 1 calc R . .
H32B H 0.3972 0.2502 0.6091 0.064 Uiso 1 1 calc R . .
H32C H 0.2977 0.2845 0.5531 0.064 Uiso 1 1 calc R . .
C33 C -0.0889(11) 0.1245(7) 0.4192(5) 0.028(3) Uani 1 1 d . . .
H33A H -0.0341 0.1597 0.4610 0.034 Uiso 1 1 calc R . .
H33B H -0.1942 0.1318 0.4217 0.034 Uiso 1 1 calc R . .
C34 C -0.0792(13) 0.0018(9) 0.4091(6) 0.054(4) Uani 1 1 d . . .
H34A H -0.1186 -0.0318 0.3653 0.082 Uiso 1 1 calc R . .
H34B H -0.1375 -0.0346 0.4393 0.082 Uiso 1 1 calc R . .
H34C H 0.0246 -0.0067 0.4162 0.082 Uiso 1 1 calc R . .
C35 C -0.2685(10) 0.1738(8) 0.2940(5) 0.032(3) Uani 1 1 d . . .
H35A H -0.3235 0.1719 0.3323 0.038 Uiso 1 1 calc R . .
H35B H -0.3026 0.2293 0.2703 0.038 Uiso 1 1 calc R . .
C36 C -0.3052(11) 0.0624(9) 0.2522(6) 0.058(4) Uani 1 1 d . . .
H36A H -0.2572 0.0652 0.2126 0.086 Uiso 1 1 calc R . .
H36B H -0.4129 0.0422 0.2419 0.086 Uiso 1 1 calc R . .
H36C H -0.2694 0.0073 0.2748 0.086 Uiso 1 1 calc R . .
C37 C 0.2432(10) 0.1532(8) 0.1840(5) 0.027(3) Uani 1 1 d . . .
C38 C 0.1888(10) 0.1659(8) 0.1221(5) 0.025(3) Uani 1 1 d . . .
C39 C 0.0644(11) 0.0922(9) 0.0902(5) 0.032(3) Uani 1 1 d . . .
H39 H 0.0249 0.1011 0.0492 0.039 Uiso 1 1 calc R . .
C40 C -0.0003(11) 0.0063(9) 0.1193(6) 0.040(3) Uani 1 1 d . . .
H40 H -0.0841 -0.0435 0.0973 0.048 Uiso 1 1 calc R . .
C41 C 0.0523(11) -0.0096(8) 0.1790(6) 0.032(3) Uani 1 1 d . . .
H41 H 0.0046 -0.0687 0.1979 0.038 Uiso 1 1 calc R . .
C42 C 0.1759(10) 0.0618(8) 0.2109(5) 0.023(3) Uani 1 1 d . . .
C43 C 0.2604(12) 0.2665(9) 0.0343(6) 0.031(3) Uani 1 1 d . . .
C44 C 0.3843(13) 0.3511(10) 0.0170(5) 0.036(3) Uani 1 1 d . . .
C45 C 0.2222(12) -0.0470(9) 0.2959(5) 0.031(3) Uani 1 1 d . . .
C46 C 0.3409(14) -0.0527(11) 0.3514(6) 0.044(3) Uani 1 1 d . . .

loop_
_atom_site_aniso_label
_atom_site_aniso_U_11
_atom_site_aniso_U_22
_atom_site_aniso_U_33
_atom_site_aniso_U_23
_atom_site_aniso_U_13
_atom_site_aniso_U_12
Fe1 0.0194(9) 0.0231(9) 0.0256(10) 0.0038(7) -0.0024(7) 0.0022(7)
S1 0.0214(15) 0.0232(16) 0.0344(18) 0.0049(14) -0.0028(13) 0.0047(13)
F1 0.050(4) 0.054(4) 0.033(4) 0.005(3) -0.003(4) -0.013(3)
F2 0.063(4) 0.032(4) 0.057(5) 0.017(4) 0.005(4) 0.018(3)
F3 0.048(4) 0.049(4) 0.040(4) 0.005(4) 0.004(4) 0.016(3)
F4 0.046(4) 0.041(4) 0.064(5) 0.020(4) -0.006(4) 0.008(4)
F5 0.052(4) 0.085(6) 0.061(5) 0.037(4) 0.007(4) 0.008(4)
F6 0.074(5) 0.049(5) 0.091(6) 0.029(4) 0.004(4) 0.037(4)
O1 0.041(5) 0.035(5) 0.055(6) 0.005(4) -0.008(4) 0.011(4)
O2 0.053(5) 0.076(6) 0.027(5) 0.004(5) -0.023(5) -0.010(5)
O3 0.066(6) 0.036(5) 0.066(6) 0.029(5) -0.014(5) -0.017(5)
N1 0.019(5) 0.009(5) 0.033(6) 0.003(4) -0.003(4) 0.005(4)
N2 0.017(5) 0.013(5) 0.018(5) -0.010(4) -0.006(4) 0.000(4)
N3 0.004(5) 0.042(6) 0.014(5) 0.008(5) -0.003(4) -0.007(4)
N4 0.012(5) 0.024(5) 0.029(6) -0.007(5) -0.005(4) 0.002(4)
N5 0.011(5) 0.032(6) 0.032(6) 0.011(5) -0.005(4) 0.006(4)
N6 0.040(6) 0.034(6) 0.014(6) -0.006(5) -0.005(5) 0.002(5)
N7 0.029(5) 0.032(6) 0.037(6) 0.012(5) 0.004(5) -0.003(4)
C1 0.021(7) 0.031(7) 0.032(7) -0.004(6) -0.003(6) 0.011(6)
C2 0.032(7) 0.030(7) 0.017(6) 0.000(6) 0.003(5) 0.017(6)
C3 0.028(7) 0.036(7) 0.027(7) 0.006(6) 0.007(6) 0.006(6)
C4 0.027(7) 0.011(6) 0.025(7) -0.003(5) 0.003(5) -0.002(5)
C5 0.041(8) 0.012(6) 0.023(7) 0.000(5) 0.005(6) 0.000(6)
C6 0.035(7) 0.031(7) 0.006(6) 0.002(6) 0.005(5) -0.002(6)
C7 0.024(5) 0.015(5) 0.026(5) 0.008(4) 0.011(4) -0.001(4)
C8 0.018(6) 0.026(7) 0.035(7) 0.009(6) 0.005(6) -0.010(5)
C9 0.031(7) 0.016(6) 0.022(7) -0.011(5) -0.002(6) 0.002(5)
C10 0.023(6) 0.029(7) 0.024(7) -0.007(6) 0.004(6) 0.005(5)
C11 0.024(7) 0.027(7) 0.020(7) 0.002(6) -0.002(5) 0.012(5)
C12 0.018(6) 0.011(6) 0.035(7) 0.002(5) 0.004(5) 0.000(5)
C13 0.025(7) 0.031(7) 0.023(7) 0.008(6) -0.002(6) 0.015(6)
C14 0.014(6) 0.011(6) 0.027(7) -0.004(5) -0.002(5) -0.004(5)
C15 0.044(8) 0.020(7) 0.030(7) 0.012(6) 0.008(6) 0.011(6)
C16 0.008(6) 0.021(6) 0.024(7) 0.016(5) -0.001(5) -0.005(5)
C17 0.034(7) 0.026(7) 0.021(7) 0.006(6) 0.000(6) 0.001(6)
C18 0.021(6) 0.024(7) 0.022(7) -0.002(5) 0.011(6) 0.005(5)
C19 0.012(6) 0.022(6) 0.033(7) -0.007(6) 0.003(6) 0.008(5)
C20 0.018(6) 0.021(7) 0.032(7) -0.013(6) -0.002(6) -0.005(5)
C21 0.037(7) 0.021(7) 0.043(8) 0.003(6) -0.006(6) 0.015(5)
C22 0.030(7) 0.052(8) 0.030(7) 0.002(6) -0.007(6) 0.002(6)
C23 0.041(7) 0.019(7) 0.031(7) 0.003(6) -0.006(6) 0.013(5)
C24 0.083(10) 0.039(8) 0.060(9) 0.032(7) 0.025(8) 0.027(7)
C25 0.025(7) 0.030(7) 0.047(8) 0.005(6) -0.005(6) -0.012(5)
C26 0.051(8) 0.046(9) 0.054(9) 0.027(7) -0.004(7) -0.008(7)
C27 0.027(7) 0.029(7) 0.034(7) 0.000(6) 0.007(5) 0.008(5)
C28 0.032(7) 0.027(7) 0.043(8) -0.004(6) 0.004(6) -0.004(5)
C29 0.017(6) 0.039(7) 0.027(7) 0.006(6) 0.000(5) -0.001(5)
C30 0.030(6) 0.021(7) 0.040(7) 0.006(6) -0.006(6) -0.010(5)
C31 0.021(6) 0.017(6) 0.034(7) 0.003(6) -0.003(5) -0.006(5)
C32 0.043(7) 0.054(8) 0.040(8) 0.023(7) 0.006(6) 0.021(7)
C33 0.030(6) 0.016(6) 0.038(7) 0.002(5) -0.001(6) 0.011(5)
C34 0.061(8) 0.037(8) 0.070(10) 0.014(7) 0.018(7) 0.010(7)
C35 0.011(6) 0.028(7) 0.057(8) 0.013(6) 0.008(6) -0.002(5)
C36 0.015(6) 0.052(9) 0.094(11) -0.022(8) -0.004(7) 0.008(6)
C37 0.025(6) 0.015(6) 0.043(8) 0.013(6) 0.014(6) -0.001(5)
C38 0.015(6) 0.025(7) 0.034(7) 0.007(6) -0.006(5) 0.001(5)
C39 0.024(7) 0.028(7) 0.042(8) -0.002(6) -0.007(6) 0.009(6)
C40 0.026(7) 0.033(8) 0.053(9) -0.002(7) -0.006(6) -0.006(6)
C41 0.015(6) 0.023(7) 0.060(9) 0.015(6) 0.000(6) 0.009(5)
C42 0.009(6) 0.034(7) 0.022(7) -0.008(6) 0.005(5) 0.002(5)
C43 0.036(7) 0.026(7) 0.033(9) 0.001(6) 0.007(7) 0.013(6)
C44 0.051(8) 0.044(8) 0.016(7) -0.002(6) 0.008(7) 0.025(7)
C45 0.038(7) 0.013(7) 0.042(8) 0.015(6) 0.006(6) -0.005(6)
C46 0.052(9) 0.043(9) 0.045(9) 0.021(7) 0.018(7) 0.017(8)

loop_
_geom_bond_atom_site_label_1
_geom_bond_atom_site_label_2
_geom_bond_distance
_geom_bond_site_symmetry_2
_geom_bond_publ_flag
Fe1 N5 1.671(9) . ?
Fe1 N4 2.003(8) . ?
Fe1 N1 2.013(7) . ?
Fe1 N2 2.015(8) . ?
Fe1 N3 2.017(7) . ?
Fe1 S1 2.356(3) . ?
S1 C37 1.786(10) . ?
F1 C44 1.349(11) . ?
F2 C44 1.355(11) . ?
F3 C44 1.331(11) . ?
F4 C46 1.338(13) . ?
F5 C46 1.328(12) . ?
F6 C46 1.337(12) . ?
O1 N5 1.187(9) . ?
O2 C43 1.229(12) . ?
O3 C45 1.202(11) . ?
N1 C4 1.389(11) . ?
N1 C1 1.391(12) . ?
N2 C6 1.374(11) . ?
N2 C9 1.408(11) . ?
N3 C14 1.359(11) . ?
N3 C11 1.399(11) . ?
N4 C16 1.382(11) . ?
N4 C19 1.422(11) . ?
N6 C43 1.335(13) . ?
N6 C38 1.399(12) . ?
N6 H6 0.8800 . ?
N7 C45 1.323(12) . ?
N7 C42 1.413(12) . ?
N7 H7 0.8800 . ?
C1 C20 1.362(13) . ?
C1 C2 1.474(13) . ?
C2 C3 1.362(13) . ?
C2 C21 1.539(13) . ?
C3 C4 1.464(13) . ?
C3 C23 1.490(13) . ?
C4 C5 1.394(13) . ?
C5 C6 1.394(13) . ?
C5 H5 0.9500 . ?
C6 C7 1.439(13) . ?
C7 C8 1.388(13) . ?
C7 C25 1.498(13) . ?
C8 C9 1.445(13) . ?
C8 C27 1.497(13) . ?
C9 C10 1.379(13) . ?
C10 C11 1.371(13) . ?
C10 H10 0.9500 . ?
C11 C12 1.464(13) . ?
C12 C13 1.335(13) . ?
C12 C29 1.531(13) . ?
C13 C14 1.469(12) . ?
C13 C31 1.508(13) . ?
C14 C15 1.409(13) . ?
C15 C16 1.364(12) . ?
C15 H15 0.9500 . ?
C16 C17 1.448(13) . ?
C17 C18 1.363(12) . ?
C17 C33 1.530(13) . ?
C18 C19 1.429(13) . ?
C18 C35 1.512(13) . ?
C19 C20 1.390(13) . ?
C20 H20 0.9500 . ?
C21 C22 1.552(13) . ?
C21 H21A 0.9900 . ?
C21 H21B 0.9900 . ?
C22 H22A 0.9800 . ?
C22 H22B 0.9800 . ?
C22 H22C 0.9800 . ?
C23 C24 1.543(13) . ?
C23 H23A 0.9900 . ?
C23 H23B 0.9900 . ?
C24 H24A 0.9800 . ?
C24 H24B 0.9800 . ?
C24 H24C 0.9800 . ?
C25 C26 1.537(14) . ?
C25 H25A 0.9900 . ?
C25 H25B 0.9900 . ?
C26 H26A 0.9800 . ?
C26 H26B 0.9800 . ?
C26 H26C 0.9800 . ?
C27 C28 1.524(13) . ?
C27 H27A 0.9900 . ?
C27 H27B 0.9900 . ?
C28 H28A 0.9800 . ?
C28 H28B 0.9800 . ?
C28 H28C 0.9800 . ?
C29 C30 1.520(13) . ?
C29 H29A 0.9900 . ?
C29 H29B 0.9900 . ?
C30 H30A 0.9800 . ?
C30 H30B 0.9800 . ?
C30 H30C 0.9800 . ?
C31 C32 1.491(13) . ?
C31 H31A 0.9900 . ?
C31 H31B 0.9900 . ?
C32 H32A 0.9800 . ?
C32 H32B 0.9800 . ?
C32 H32C 0.9800 . ?
C33 C34 1.529(13) . ?
C33 H33A 0.9900 . ?
C33 H33B 0.9900 . ?
C34 H34A 0.9800 . ?
C34 H34B 0.9800 . ?
C34 H34C 0.9800 . ?
C35 C36 1.506(13) . ?
C35 H35A 0.9900 . ?
C35 H35B 0.9900 . ?
C36 H36A 0.9800 . ?
C36 H36B 0.9800 . ?
C36 H36C 0.9800 . ?
C37 C38 1.414(13) . ?
C37 C42 1.422(13) . ?
C38 C39 1.403(13) . ?
C39 C40 1.387(14) . ?
C39 H39 0.9500 . ?
C40 C41 1.378(14) . ?
C40 H40 0.9500 . ?
C41 C42 1.386(13) . ?
C41 H41 0.9500 . ?
C43 C44 1.524(15) . ?
C45 C46 1.567(15) . ?
